data_2218153
loop_
_publ_author_name
'Jia, Hong-Sheng'
'Li, Yu-Feng'
'Liu, Yuan-Yuan'
'Liu, Shan'
'Zhu, Hong-Jun'

_publ_section_title
;
 1-(4-Isopropylphenyl)-5-(4-methoxyphenyl)pyrazolidin-3-one
;
_journal_coeditor_code HK2451
_journal_issue 5
_journal_name_full 'Acta Crystallographica Section E'
_journal_page_first o855
_journal_paper_doi 10.1107/S1600536808009823
_journal_volume 64
_journal_year 2008
_chemical_formula_iupac 'C19 H22 N2 O2'
_chemical_formula_moiety 'C19 H22 N2 O2'
_chemical_formula_sum 'C19 H22 N2 O2'
_chemical_formula_weight 310.39
_chemical_name_systematic
;
1-(4-Isopropylphenyl)-5-(4-methoxyphenyl)pyrazolidin-3-one
;
_space_group_IT_number 14
_symmetry_cell_setting monoclinic
_symmetry_space_group_name_Hall '-P 2yn'
_symmetry_space_group_name_H-M 'P 1 21/n 1'
_atom_sites_solution_hydrogens geom
_atom_sites_solution_primary direct
_atom_sites_solution_secondary difmap
_audit_creation_method SHELXL-97
_cell_angle_alpha 90.00
_cell_angle_beta 112.03(3)
_cell_angle_gamma 90.00
_cell_formula_units_Z 4
_cell_length_a 14.737(3)
_cell_length_b 7.1490(14)
_cell_length_c 17.493(4)
_cell_measurement_reflns_used 25
_cell_measurement_temperature 294(2)
_cell_measurement_theta_max 13
_cell_measurement_theta_min 9
_cell_volume 1708.4(7)
_computing_cell_refinement 'CAD-4 Software (Enraf--Nonius, 1989)'
_computing_data_collection 'CAD-4 Software (Enraf--Nonius, 1989)'
_computing_data_reduction 'XCAD4 (Harms & Wocadlo, 1995)'
_computing_molecular_graphics 'SHELXTL (Sheldrick, 2008) and PLATON (Spek, 2003)'
_computing_publication_material 'SHELXTL (Sheldrick, 2008)'
_computing_structure_refinement 'SHELXL97 (Sheldrick, 2008)'
_computing_structure_solution 'SHELXS97 (Sheldrick, 2008)'
_diffrn_ambient_temperature 294(2)
_diffrn_measured_fraction_theta_full 0.998
_diffrn_measured_fraction_theta_max 0.998
_diffrn_measurement_device_type 'Enraf--Nonius CAD-4'
_diffrn_measurement_method \w/2\q
_diffrn_radiation_monochromator graphite
_diffrn_radiation_source 'fine-focus sealed tube'
_diffrn_radiation_type MoK\a
_diffrn_radiation_wavelength 0.71073
_diffrn_reflns_av_R_equivalents 0.0522
_diffrn_reflns_av_sigmaI/netI 0.0560
_diffrn_reflns_limit_h_max 16
_diffrn_reflns_limit_h_min -18
_diffrn_reflns_limit_k_max 8
_diffrn_reflns_limit_k_min 0
_diffrn_reflns_limit_l_max 21
_diffrn_reflns_limit_l_min 0
_diffrn_reflns_number 3472
_diffrn_reflns_theta_full 25.97
_diffrn_reflns_theta_max 25.97
_diffrn_reflns_theta_min 1.55
_diffrn_standards_decay_% 0
_diffrn_standards_interval_time 120
_diffrn_standards_number 3
_exptl_absorpt_coefficient_mu 0.079
_exptl_absorpt_correction_T_max 0.9844
_exptl_absorpt_correction_T_min 0.9692
_exptl_absorpt_correction_type psi-scan
_exptl_absorpt_process_details '(North <i>et al.</i>,  1968)'
_exptl_crystal_colour colorless
_exptl_crystal_density_diffrn 1.207
_exptl_crystal_density_method 'not measured'
_exptl_crystal_description block
_exptl_crystal_F_000 664
_exptl_crystal_size_max 0.40
_exptl_crystal_size_mid 0.30
_exptl_crystal_size_min 0.20
_refine_diff_density_max 0.379
_refine_diff_density_min -0.781
_refine_ls_extinction_method none
_refine_ls_goodness_of_fit_ref 1.064
_refine_ls_hydrogen_treatment constr
_refine_ls_matrix_type full
_refine_ls_number_parameters 202
_refine_ls_number_reflns 3340
_refine_ls_number_restraints 1
_refine_ls_restrained_S_all 1.064
_refine_ls_R_factor_all 0.1385
_refine_ls_R_factor_gt 0.0780
_refine_ls_shift/su_max 0.000
_refine_ls_shift/su_mean 0.000
_refine_ls_structure_factor_coef Fsqd
_refine_ls_weighting_details 'calc w=1/[\s^2^(Fo^2^)+(0.008P)^2^+3.2P] where P=(Fo^2^+2Fc^2^)/3'
_refine_ls_weighting_scheme calc
_refine_ls_wR_factor_gt 0.1331
_refine_ls_wR_factor_ref 0.1625
_reflns_number_gt 1835
_reflns_number_total 3340
_reflns_threshold_expression I>2\s(I)
_cod_data_source_file hk2451.cif
_cod_data_source_block I
_cod_original_sg_symbol_H-M 'P 21/n'
_cod_database_code 2218153
_cod_database_fobs_code 2218153

loop_
_symmetry_equiv_pos_as_xyz
'x, y, z'
'-x+1/2, y+1/2, -z+1/2'
'-x, -y, -z'
'x-1/2, -y-1/2, z-1/2'

loop_
_atom_site_type_symbol
_atom_site_label
_atom_site_fract_x
_atom_site_fract_y
_atom_site_fract_z
_atom_site_U_iso_or_equiv
_atom_site_adp_type
_atom_site_calc_flag
_atom_site_refinement_flags
_atom_site_occupancy
O O1 0.52570(18) 0.7545(4) 1.04046(16) 0.0569(7) Uani d . 1
N N1 0.2835(2) 0.9106(4) 0.97974(18) 0.0486(8) Uani d . 1
N N2 0.3849(2) 0.9266(4) 0.99532(18) 0.0508(8) Uani d . 1
H H2A 0.4104 1.0278 0.9859 0.061 Uiso calc R 1
C C1 0.0956(5) 1.2768(9) 1.2266(4) 0.117(2) Uani d . 1
H H1A 0.0772 1.3608 1.2611 0.176 Uiso calc R 1
H H1B 0.1383 1.1821 1.2601 0.176 Uiso calc R 1
H H1C 0.0380 1.2191 1.1876 0.176 Uiso calc R 1
O O2 0.0840(2) 0.3384(4) 0.67816(16) 0.0656(8) Uani d . 1
C C2 0.0897(4) 1.5470(7) 1.1350(3) 0.091 Uani d D 1
H H2B 0.0705 1.6238 1.1714 0.136 Uiso calc R 1
H H2C 0.0323 1.5035 1.0906 0.136 Uiso calc R 1
H H2D 0.1294 1.6189 1.1131 0.136 Uiso calc R 1
C C3 0.1471(4) 1.3827(7) 1.1817(3) 0.0881(16) Uani d D 1
H H3A 0.2057 1.4352 1.2244 0.106 Uiso calc R 1
C C4 0.1840(3) 1.2577(6) 1.1290(3) 0.0657(11) Uani d . 1
C C5 0.1216(3) 1.1481(7) 1.0656(3) 0.0792(14) Uani d . 1
H H5A 0.0549 1.1507 1.0548 0.095 Uiso calc R 1
C C6 0.1557(3) 1.0349(6) 1.0180(3) 0.0684(12) Uani d . 1
H H6A 0.1116 0.9649 0.9754 0.082 Uiso calc R 1
C C7 0.2539(3) 1.0251(5) 1.0332(2) 0.0467(9) Uani d . 1
C C8 0.3165(3) 1.1359(5) 1.0951(2) 0.0538(10) Uani d . 1
H H8A 0.3831 1.1348 1.1053 0.065 Uiso calc R 1
C C9 0.2817(3) 1.2487(6) 1.1424(3) 0.0626(11) Uani d . 1
H H9A 0.3257 1.3203 1.1843 0.075 Uiso calc R 1
C C10 0.2671(3) 0.7054(5) 0.9853(2) 0.0485(9) Uani d . 1
H H10A 0.2251 0.6878 1.0169 0.058 Uiso calc R 1
C C11 0.3691(3) 0.6265(5) 1.0361(2) 0.0522(10) Uani d . 1
H H11A 0.3780 0.6123 1.0936 0.063 Uiso calc R 1
H H11B 0.3792 0.5064 1.0147 0.063 Uiso calc R 1
C C12 0.4378(3) 0.7731(5) 1.0257(2) 0.0473(9) Uani d . 1
C C13 0.2185(3) 0.6143(5) 0.9026(2) 0.0489(9) Uani d . 1
C C14 0.1919(3) 0.7046(6) 0.8282(2) 0.0556(10) Uani d . 1
H H14A 0.2044 0.8320 0.8274 0.067 Uiso calc R 1
C C15 0.1471(3) 0.6114(6) 0.7545(2) 0.0583(11) Uani d . 1
H H15A 0.1289 0.6768 0.7050 0.070 Uiso calc R 1
C C16 0.1289(3) 0.4205(6) 0.7537(2) 0.0544(10) Uani d . 1
C C17 0.1560(3) 0.3291(6) 0.8282(2) 0.0691(12) Uani d . 1
H H17A 0.1439 0.2017 0.8292 0.083 Uiso calc R 1
C C18 0.2002(3) 0.4224(5) 0.9003(2) 0.0636(12) Uani d . 1
H H18A 0.2188 0.3565 0.9497 0.076 Uiso calc R 1
C C19 0.0726(3) 0.1427(6) 0.6765(3) 0.0721(13) Uani d . 1
H H19A 0.0399 0.1019 0.6206 0.108 Uiso calc R 1
H H19B 0.0344 0.1084 0.7083 0.108 Uiso calc R 1
H H19C 0.1358 0.0845 0.6996 0.108 Uiso calc R 1

loop_
_atom_site_aniso_label
_atom_site_aniso_U_11
_atom_site_aniso_U_22
_atom_site_aniso_U_33
_atom_site_aniso_U_12
_atom_site_aniso_U_13
_atom_site_aniso_U_23
O1 0.0495(16) 0.0490(16) 0.0681(17) 0.0004(13) 0.0174(13) 0.0023(13)
N1 0.0495(18) 0.0428(17) 0.0569(19) -0.0016(15) 0.0238(15) 0.0036(15)
N2 0.0493(18) 0.0411(17) 0.068(2) -0.0024(15) 0.0287(16) 0.0015(16)
C1 0.158(6) 0.112(5) 0.131(5) 0.002(4) 0.110(5) -0.012(4)
O2 0.0709(19) 0.0627(19) 0.0500(16) -0.0031(15) 0.0077(14) -0.0046(14)
C2 0.091 0.091 0.091 0.000 0.034 0.000
C3 0.098(4) 0.083(4) 0.105(4) 0.008(3) 0.064(3) -0.003(3)
C4 0.071(3) 0.059(3) 0.078(3) -0.003(2) 0.042(2) -0.006(2)
C5 0.051(2) 0.092(4) 0.105(4) 0.001(3) 0.040(3) -0.009(3)
C6 0.054(2) 0.068(3) 0.089(3) -0.016(2) 0.034(2) -0.020(3)
C7 0.047(2) 0.042(2) 0.053(2) -0.0051(17) 0.0211(18) -0.0005(18)
C8 0.051(2) 0.055(2) 0.055(2) -0.0008(19) 0.0204(19) 0.011(2)
C9 0.074(3) 0.057(3) 0.061(3) -0.007(2) 0.029(2) -0.008(2)
C10 0.051(2) 0.044(2) 0.055(2) -0.0040(18) 0.0254(18) -0.0009(18)
C11 0.063(2) 0.041(2) 0.046(2) -0.0069(19) 0.0129(18) -0.0012(17)
C12 0.056(2) 0.044(2) 0.042(2) -0.0043(19) 0.0191(17) -0.0029(17)
C13 0.047(2) 0.045(2) 0.050(2) -0.0016(18) 0.0125(17) 0.0050(18)
C14 0.057(2) 0.045(2) 0.058(2) -0.0012(19) 0.014(2) 0.0083(19)
C15 0.065(3) 0.056(3) 0.046(2) 0.001(2) 0.0116(19) 0.008(2)
C16 0.045(2) 0.061(3) 0.049(2) -0.0008(19) 0.0084(17) 0.000(2)
C17 0.089(3) 0.046(2) 0.057(3) -0.012(2) 0.010(2) 0.001(2)
C18 0.090(3) 0.042(2) 0.049(2) -0.008(2) 0.014(2) 0.0026(19)
C19 0.075(3) 0.069(3) 0.067(3) -0.017(3) 0.020(2) -0.017(2)

loop_
_atom_type_symbol
_atom_type_description
_atom_type_scat_dispersion_real
_atom_type_scat_dispersion_imag
_atom_type_scat_source
C C 0.0033 0.0016 'International Tables Vol C Tables 4.2.6.8 and 6.1.1.4'
H H 0.0000 0.0000 'International Tables Vol C Tables 4.2.6.8 and 6.1.1.4'
N N 0.0061 0.0033 'International Tables Vol C Tables 4.2.6.8 and 6.1.1.4'
O O 0.0106 0.0060 'International Tables Vol C Tables 4.2.6.8 and 6.1.1.4'

loop_
_geom_angle_atom_site_label_1
_geom_angle_atom_site_label_2
_geom_angle_atom_site_label_3
_geom_angle
N2 N1 C7 112.7(3)
N2 N1 C10 104.5(3)
C7 N1 C10 115.0(3)
C12 N2 N1 115.2(3)
C12 N2 H2A 122.4
N1 N2 H2A 122.4
C3 C1 H1A 109.5
C3 C1 H1B 109.5
H1A C1 H1B 109.5
C3 C1 H1C 109.5
H1A C1 H1C 109.5
H1B C1 H1C 109.5
C16 O2 C19 117.2(3)
C3 C2 H2B 109.5
C3 C2 H2C 109.5
H2B C2 H2C 109.5
C3 C2 H2D 109.5
H2B C2 H2D 109.5
H2C C2 H2D 109.5
C1 C3 C2 113.1(4)
C1 C3 C4 112.9(4)
C2 C3 C4 112.7(4)
C1 C3 H3A 105.8
C2 C3 H3A 105.8
C4 C3 H3A 105.8
C9 C4 C5 116.7(4)
C9 C4 C3 121.0(4)
C5 C4 C3 122.4(4)
C6 C5 C4 122.0(4)
C6 C5 H5A 119.0
C4 C5 H5A 119.0
C7 C6 C5 120.5(4)
C7 C6 H6A 119.8
C5 C6 H6A 119.8
C6 C7 C8 118.0(4)
C6 C7 N1 117.5(3)
C8 C7 N1 124.4(3)
C7 C8 C9 121.0(4)
C7 C8 H8A 119.5
C9 C8 H8A 119.5
C4 C9 C8 121.7(4)
C4 C9 H9A 119.1
C8 C9 H9A 119.1
N1 C10 C13 113.1(3)
N1 C10 C11 104.5(3)
C13 C10 C11 114.0(3)
N1 C10 H10A 108.3
C13 C10 H10A 108.3
C11 C10 H10A 108.3
C12 C11 C10 103.3(3)
C12 C11 H11A 111.1
C10 C11 H11A 111.1
C12 C11 H11B 111.1
C10 C11 H11B 111.1
H11A C11 H11B 109.1
O1 C12 N2 125.8(3)
O1 C12 C11 126.8(3)
N2 C12 C11 107.4(3)
C14 C13 C18 116.9(4)
C14 C13 C10 125.0(3)
C18 C13 C10 118.1(3)
C13 C14 C15 121.7(4)
C13 C14 H14A 119.1
C15 C14 H14A 119.1
C14 C15 C16 120.4(4)
C14 C15 H15A 119.8
C16 C15 H15A 119.8
O2 C16 C17 125.1(4)
O2 C16 C15 116.9(4)
C17 C16 C15 118.0(4)
C18 C17 C16 121.0(4)
C18 C17 H17A 119.5
C16 C17 H17A 119.5
C17 C18 C13 122.0(4)
C17 C18 H18A 119.0
C13 C18 H18A 119.0
O2 C19 H19A 109.5
O2 C19 H19B 109.5
H19A C19 H19B 109.5
O2 C19 H19C 109.5
H19A C19 H19C 109.5
H19B C19 H19C 109.5

loop_
_geom_bond_atom_site_label_1
_geom_bond_atom_site_label_2
_geom_bond_distance
O1 C12 1.229(4)
N1 N2 1.418(4)
N1 C7 1.429(4)
N1 C10 1.496(4)
N2 C12 1.336(4)
N2 H2A 0.8600
C1 C3 1.488(6)
C1 H1A 0.9600
C1 H1B 0.9600
C1 H1C 0.9600
O2 C16 1.368(4)
O2 C19 1.407(5)
C2 C3 1.498(6)
C2 H2B 0.9600
C2 H2C 0.9600
C2 H2D 0.9600
C3 C4 1.524(6)
C3 H3A 0.9800
C4 C9 1.370(5)
C4 C5 1.386(6)
C5 C6 1.384(6)
C5 H5A 0.9300
C6 C7 1.372(5)
C6 H6A 0.9300
C7 C8 1.379(5)
C8 C9 1.383(5)
C8 H8A 0.9300
C9 H9A 0.9300
C10 C13 1.501(5)
C10 C11 1.538(5)
C10 H10A 0.9800
C11 C12 1.515(5)
C11 H11A 0.9700
C11 H11B 0.9700
C13 C14 1.372(5)
C13 C18 1.396(5)
C14 C15 1.380(5)
C14 H14A 0.9300
C15 C16 1.390(5)
C15 H15A 0.9300
C16 C17 1.378(5)
C17 C18 1.358(5)
C17 H17A 0.9300
C18 H18A 0.9300
C19 H19A 0.9600
C19 H19B 0.9600
C19 H19C 0.9600

loop_
_geom_hbond_atom_site_label_D
_geom_hbond_atom_site_label_H
_geom_hbond_atom_site_label_A
_geom_hbond_site_symmetry_A
_geom_hbond_distance_DH
_geom_hbond_distance_HA
_geom_hbond_distance_DA
_geom_hbond_angle_DHA
N2 H2A O1 3_677 0.86 1.96 2.819(4) 175.0
C8 H8A N2 . 0.93 2.44 2.761(5) 100.0
C14 H14A N1 . 0.93 2.54 2.887(5) 102.0

loop_
_geom_torsion_atom_site_label_1
_geom_torsion_atom_site_label_2
_geom_torsion_atom_site_label_3
_geom_torsion_atom_site_label_4
_geom_torsion
C7 N1 N2 C12 112.7(3)
C10 N1 N2 C12 -12.9(4)
C1 C3 C4 C9 -120.1(5)
C2 C3 C4 C9 110.2(5)
C1 C3 C4 C5 59.8(7)
C2 C3 C4 C5 -69.8(6)
C9 C4 C5 C6 0.0(7)
C3 C4 C5 C6 -180.0(4)
C4 C5 C6 C7 1.2(8)
C5 C6 C7 C8 -2.2(6)
C5 C6 C7 N1 -177.8(4)
N2 N1 C7 C6 173.6(3)
C10 N1 C7 C6 -66.8(5)
N2 N1 C7 C8 -1.8(5)
C10 N1 C7 C8 117.9(4)
C6 C7 C8 C9 2.1(6)
N1 C7 C8 C9 177.4(4)
C5 C4 C9 C8 0.0(7)
C3 C4 C9 C8 179.9(4)
C7 C8 C9 C4 -1.1(6)
N2 N1 C10 C13 -103.6(3)
C7 N1 C10 C13 132.3(3)
N2 N1 C10 C11 21.0(4)
C7 N1 C10 C11 -103.1(3)
N1 C10 C11 C12 -21.7(4)
C13 C10 C11 C12 102.3(3)
N1 N2 C12 O1 176.9(3)
N1 N2 C12 C11 -1.5(4)
C10 C11 C12 O1 -163.7(4)
C10 C11 C12 N2 14.7(4)
N1 C10 C13 C14 0.7(5)
C11 C10 C13 C14 -118.5(4)
N1 C10 C13 C18 179.5(4)
C11 C10 C13 C18 60.3(5)
C18 C13 C14 C15 1.4(6)
C10 C13 C14 C15 -179.8(4)
C13 C14 C15 C16 -1.0(6)
C19 O2 C16 C17 -5.9(6)
C19 O2 C16 C15 174.9(4)
C14 C15 C16 O2 179.8(3)
C14 C15 C16 C17 0.6(6)
O2 C16 C17 C18 -179.9(4)
C15 C16 C17 C18 -0.7(7)
C16 C17 C18 C13 1.2(7)
C14 C13 C18 C17 -1.5(7)
C10 C13 C18 C17 179.6(4)
